data_7028904
loop_
_publ_author_name
'Zhao, Yue'
'Chen, Kai'
'Fan, Jian'
'Okamura, Taka-aki'
'Lu, Yi'
'Luo, Li'
'Sun, Wei-Yin'

_publ_section_title
;
 Structural modulation of silver complexes and their distinctive catalytic
 properties.
;
_journal_issue 5
_journal_name_full 'Dalton transactions (Cambridge, England : 2003)'
_journal_page_first 2252
_journal_page_last 2258
_journal_paper_doi 10.1039/c3dt52655k
_journal_volume 43
_journal_year 2014
_chemical_formula_moiety 'C38 H36 Ag F3 N4 O8'
_chemical_formula_sum 'C38 H36 Ag F3 N4 O8'
_chemical_formula_weight 841.58
_chemical_name_systematic
;
[Ag(OX12)2](OCOCF3)2-2(H2O)
;
_space_group_crystal_system monoclinic
_space_group_IT_number 15
_space_group_name_Hall '-C 2yc'
_space_group_name_H-M_alt 'C 1 2/c 1'
_symmetry_space_group_name_Hall '-C 2yc'
_symmetry_space_group_name_H-M 'C 1 2/c 1'
_atom_sites_solution_hydrogens geom
_audit_creation_date 2013-10-16
_audit_creation_method SHELXL-2013
_cell_angle_alpha 90
_cell_angle_beta 106.986(18)
_cell_angle_gamma 90
_cell_formula_units_Z 4
_cell_length_a 18.055(9)
_cell_length_b 13.972(8)
_cell_length_c 14.544(9)
_cell_measurement_reflns_used 1297
_cell_measurement_temperature 200
_cell_measurement_theta_max 27.5
_cell_measurement_theta_min 3.1
_cell_volume 3509(3)
_computing_cell_refinement PROCESS-AUTO
_computing_data_collection PROCESS-AUTO
_computing_data_reduction 'CrystalStructure 3.8'
_computing_molecular_graphics 'ORTEP-3 for Windows version 2.02'
_computing_publication_material 'WinGX-Version 2013.3'
_computing_structure_refinement 'SHELXL-2013 (Sheldrick, 2013)'
_computing_structure_solution 'SIR92 (Altomare et al., 1994)'
_diffrn_ambient_temperature 200
_diffrn_detector_area_resol_mean 10.00
_diffrn_measured_fraction_theta_full 0.998
_diffrn_measured_fraction_theta_max 0.995
_diffrn_measurement_device_type 'Rigaku RAXIS-RAPID II'
_diffrn_measurement_method \w
_diffrn_radiation_type MoK\a
_diffrn_radiation_wavelength 0.71075
_diffrn_reflns_av_R_equivalents 0.0443
_diffrn_reflns_av_unetI/netI 0.0350
_diffrn_reflns_Laue_measured_fraction_full 0.998
_diffrn_reflns_Laue_measured_fraction_max 0.995
_diffrn_reflns_limit_h_max 23
_diffrn_reflns_limit_h_min -23
_diffrn_reflns_limit_k_max 16
_diffrn_reflns_limit_k_min -18
_diffrn_reflns_limit_l_max 18
_diffrn_reflns_limit_l_min -18
_diffrn_reflns_number 16410
_diffrn_reflns_point_group_measured_fraction_full 0.998
_diffrn_reflns_point_group_measured_fraction_max 0.995
_diffrn_reflns_theta_full 25.242
_diffrn_reflns_theta_max 27.485
_diffrn_reflns_theta_min 3.175
_diffrn_source
;
 MicroMax-007HF microfocus rotating anode X-ray generator
;
_exptl_absorpt_coefficient_mu 0.651
_exptl_absorpt_correction_T_max 0.9086
_exptl_absorpt_correction_T_min 0.8541
_exptl_absorpt_correction_type multi-scan
_exptl_absorpt_process_details
;
    Higashi, T. (1995). Program for Absorption Correction.
    Rigaku Corporation, Tokyo, Japan.
;
_exptl_crystal_colour colorless
_exptl_crystal_density_diffrn 1.593
_exptl_crystal_description block
_exptl_crystal_F_000 1720
_exptl_crystal_size_max 0.250
_exptl_crystal_size_mid 0.200
_exptl_crystal_size_min 0.150
_refine_diff_density_max 0.734
_refine_diff_density_min -1.234
_refine_diff_density_rms 0.086
_refine_ls_extinction_method none
_refine_ls_goodness_of_fit_ref 1.081
_refine_ls_hydrogen_treatment constr
_refine_ls_matrix_type full
_refine_ls_number_parameters 313
_refine_ls_number_reflns 4013
_refine_ls_number_restraints 57
_refine_ls_restrained_S_all 1.083
_refine_ls_R_factor_all 0.0563
_refine_ls_R_factor_gt 0.0497
_refine_ls_shift/su_max 0.001
_refine_ls_shift/su_mean 0.000
_refine_ls_structure_factor_coef Fsqd
_refine_ls_weighting_details 'w=1/[\s^2^(Fo^2^)+(0.0814P)^2^+2.8709P] where P=(Fo^2^+2Fc^2^)/3'
_refine_ls_weighting_scheme calc
_refine_ls_wR_factor_gt 0.1327
_refine_ls_wR_factor_ref 0.1381
_reflns_Friedel_coverage 0.000
_reflns_number_gt 3456
_reflns_number_total 4013
_reflns_threshold_expression 'I > 2\s(I)'
_cod_data_source_file c3dt52655k.txt
_cod_data_source_block 962765
_cod_database_code 7028904

loop_
_space_group_symop_operation_xyz
'x, y, z'
'-x, y, -z+1/2'
'x+1/2, y+1/2, z'
'-x+1/2, y+1/2, -z+1/2'
'-x, -y, -z'
'x, -y, z-1/2'
'-x+1/2, -y+1/2, -z'
'x+1/2, -y+1/2, z-1/2'

loop_
_atom_site_label
_atom_site_type_symbol
_atom_site_fract_x
_atom_site_fract_y
_atom_site_fract_z
_atom_site_U_iso_or_equiv
_atom_site_adp_type
_atom_site_occupancy
_atom_site_site_symmetry_order
_atom_site_calc_flag
_atom_site_refinement_flags_posn
_atom_site_refinement_flags_adp
_atom_site_refinement_flags_occupancy
_atom_site_disorder_assembly
_atom_site_disorder_group
Ag1 Ag 0.0000 0.49401(2) 0.7500 0.04150(14) Uani 1 2 d S T P . .
F1 F 0.4621(6) 0.5396(12) 0.3309(7) 0.123(5) Uani 0.344(9) 1 d D U P A 1
F2 F 0.5618(15) 0.4348(11) 0.3726(15) 0.137(6) Uani 0.344(9) 1 d D U P A 1
F3 F 0.5730(7) 0.5871(9) 0.4027(10) 0.110(4) Uani 0.344(9) 1 d D U P A 1
F1B F 0.498(2) 0.438(2) 0.3359(17) 0.115(10) Uani 0.156(9) 1 d D U P A 2
F2B F 0.5971(13) 0.460(2) 0.414(2) 0.113(10) Uani 0.156(9) 1 d D U P A 2
F3B F 0.538(3) 0.586(2) 0.347(3) 0.138(12) Uani 0.156(9) 1 d D U P A 2
O1 O 0.14460(14) 0.65034(16) 0.59279(18) 0.0541(6) Uani 1 1 d . . . . .
O2 O 0.27604(12) -0.15806(15) 0.60617(16) 0.0471(5) Uani 1 1 d . . . . .
O3 O 0.4908(6) 0.5811(7) 0.5249(6) 0.080(2) Uani 0.5 1 d . . P . .
O4 O 0.5111(7) 0.4220(8) 0.5270(6) 0.088(3) Uani 0.5 1 d . . P . .
O5 O 0.4357(4) 0.3844(6) 0.6650(10) 0.095(3) Uani 0.5 1 d . . P . .
O6 O 0.4280(6) 0.5828(6) 0.6786(7) 0.105(3) Uani 0.5 1 d . . P . .
N2 N 0.39828(13) -0.10444(17) 0.66252(17) 0.0398(5) Uani 1 1 d . . . . .
N1 N 0.04926(14) 0.59810(17) 0.65152(17) 0.0407(5) Uani 1 1 d . . . . .
C1 C 0.5279(6) 0.5102(6) 0.4012(10) 0.083(3) Uani 0.5 1 d D . P . .
C2 C 0.510(2) 0.506(5) 0.499(5) 0.067(6) Uani 0.5 1 d . . P A .
C11 C 0.19634(17) 0.2949(2) 0.6167(2) 0.0410(6) Uani 1 1 d . . . . .
C12 C 0.11668(17) 0.3104(2) 0.5965(2) 0.0409(6) Uani 1 1 d . . . . .
H1 H 0.0823 0.2573 0.5826 0.049 Uiso 1 1 calc R U . . .
C13 C 0.08723(17) 0.4017(2) 0.5965(2) 0.0416(6) Uani 1 1 d . . . . .
H2 H 0.0331 0.4105 0.5847 0.050 Uiso 1 1 calc R U . . .
C14 C 0.1363(2) 0.4811(2) 0.6135(2) 0.0408(6) Uani 1 1 d . . . . .
C15 C 0.21508(19) 0.4670(2) 0.6310(3) 0.0493(7) Uani 1 1 d . . . . .
H3 H 0.2489 0.5206 0.6409 0.059 Uiso 1 1 calc R U . . .
C16 C 0.24508(18) 0.3752(2) 0.6341(3) 0.0507(8) Uani 1 1 d . . . . .
H4 H 0.2994 0.3666 0.6482 0.061 Uiso 1 1 calc R U . . .
C17 C 0.10550(17) 0.5777(2) 0.6202(2) 0.0395(6) Uani 1 1 d . . . . .
C18 C 0.04173(18) 0.7037(2) 0.6480(2) 0.0459(7) Uani 1 1 d . . . . .
H5 H 0.0446 0.7298 0.7123 0.055 Uiso 1 1 calc R U . . .
H6 H -0.0081 0.7234 0.6020 0.055 Uiso 1 1 calc R U . . .
C19 C 0.1099(2) 0.7384(2) 0.6149(3) 0.0525(8) Uani 1 1 d . . . . .
H7 H 0.0921 0.7796 0.5573 0.063 Uiso 1 1 calc R U . . .
H8 H 0.1473 0.7747 0.6665 0.063 Uiso 1 1 calc R U . . .
C21 C 0.22906(17) 0.1965(2) 0.6188(2) 0.0409(6) Uani 1 1 d . . . . .
C22 C 0.30447(17) 0.1827(2) 0.6146(2) 0.0420(6) Uani 1 1 d . . . . .
H9 H 0.3352 0.2365 0.6095 0.050 Uiso 1 1 calc R U . . .
C23 C 0.33518(17) 0.0919(2) 0.6177(2) 0.0409(6) Uani 1 1 d . . . . .
H10 H 0.3869 0.0842 0.6153 0.049 Uiso 1 1 calc R U . . .
C24 C 0.29174(19) 0.0114(2) 0.6242(2) 0.0385(6) Uani 1 1 d . . . . .
C25 C 0.2163(2) 0.0240(3) 0.6265(4) 0.0612(10) Uani 1 1 d . . . . .
H11 H 0.1851 -0.0302 0.6289 0.073 Uiso 1 1 calc R U . . .
C26 C 0.1859(2) 0.1153(2) 0.6253(3) 0.0663(11) Uani 1 1 d . . . . .
H12 H 0.1345 0.1227 0.6289 0.080 Uiso 1 1 calc R U . . .
C27 C 0.32674(16) -0.0846(2) 0.6321(2) 0.0390(6) Uani 1 1 d . . . . .
C28 C 0.40539(17) -0.2095(2) 0.6599(2) 0.0457(7) Uani 1 1 d . . . . .
H13 H 0.4319 -0.2350 0.7247 0.055 Uiso 1 1 calc R U . . .
H14 H 0.4349 -0.2288 0.6153 0.055 Uiso 1 1 calc R U . . .
C29 C 0.32210(17) -0.2458(2) 0.6245(2) 0.0467(7) Uani 1 1 d . . . . .
H15 H 0.3136 -0.2841 0.5651 0.056 Uiso 1 1 calc R U . . .
H16 H 0.3092 -0.2854 0.6742 0.056 Uiso 1 1 calc R U . . .

loop_
_atom_site_aniso_label
_atom_site_aniso_U_11
_atom_site_aniso_U_22
_atom_site_aniso_U_33
_atom_site_aniso_U_23
_atom_site_aniso_U_13
_atom_site_aniso_U_12
Ag1 0.0360(2) 0.0352(2) 0.0538(2) 0.000 0.01398(15) 0.000
F1 0.095(8) 0.180(14) 0.096(7) 0.004(8) 0.030(6) -0.011(8)
F2 0.191(15) 0.095(9) 0.139(13) -0.007(9) 0.072(12) 0.030(10)
F3 0.111(8) 0.112(8) 0.124(9) 0.037(7) 0.060(7) -0.020(6)
F1B 0.128(17) 0.124(17) 0.100(13) -0.023(11) 0.046(12) -0.053(14)
F2B 0.128(17) 0.115(17) 0.120(17) -0.022(13) 0.073(13) -0.007(13)
F3B 0.16(2) 0.118(18) 0.133(18) 0.007(15) 0.046(15) 0.001(15)
O1 0.0630(15) 0.0357(11) 0.0780(15) 0.0004(10) 0.0432(12) -0.0027(10)
O2 0.0354(11) 0.0363(11) 0.0675(14) -0.0074(10) 0.0116(9) -0.0025(8)
O3 0.079(4) 0.062(4) 0.100(6) 0.018(5) 0.028(5) 0.013(3)
O4 0.099(6) 0.066(5) 0.106(7) 0.034(6) 0.040(6) 0.014(4)
O5 0.058(4) 0.055(4) 0.170(9) 0.002(5) 0.029(5) -0.001(3)
O6 0.150(8) 0.066(5) 0.125(7) 0.015(5) 0.082(6) 0.032(5)
N2 0.0332(12) 0.0350(12) 0.0499(13) -0.0033(10) 0.0100(10) 0.0000(9)
N1 0.0413(13) 0.0340(12) 0.0495(13) 0.0035(10) 0.0176(10) 0.0018(9)
C1 0.081(8) 0.064(6) 0.111(9) 0.017(5) 0.038(7) 0.003(4)
C2 0.040(19) 0.057(13) 0.092(6) 0.012(8) 0.001(16) -0.004(12)
C11 0.0440(16) 0.0392(15) 0.0436(15) -0.0035(12) 0.0189(12) 0.0014(12)
C12 0.0390(15) 0.0377(15) 0.0484(15) -0.0053(12) 0.0166(12) -0.0027(12)
C13 0.0415(16) 0.0384(15) 0.0500(16) -0.0001(12) 0.0213(13) 0.0005(12)
C14 0.0449(17) 0.0373(14) 0.0448(15) -0.0009(12) 0.0201(13) 0.0018(12)
C15 0.0466(18) 0.0385(15) 0.069(2) -0.0100(15) 0.0266(15) -0.0071(13)
C16 0.0376(16) 0.0413(17) 0.077(2) -0.0086(15) 0.0217(15) -0.0006(12)
C17 0.0418(15) 0.0354(14) 0.0437(15) -0.0012(11) 0.0166(12) -0.0019(11)
C18 0.0466(16) 0.0375(16) 0.0572(18) 0.0015(13) 0.0205(14) 0.0030(12)
C19 0.064(2) 0.0352(16) 0.068(2) 0.0022(14) 0.0344(17) 0.0023(14)
C21 0.0408(15) 0.0378(15) 0.0465(15) -0.0042(12) 0.0164(12) -0.0005(12)
C22 0.0411(16) 0.0369(15) 0.0504(16) 0.0084(12) 0.0170(13) 0.0020(12)
C23 0.0334(14) 0.0419(15) 0.0479(15) 0.0066(12) 0.0125(12) 0.0017(11)
C24 0.0348(16) 0.0397(16) 0.0415(15) -0.0039(11) 0.0120(12) -0.0022(10)
C25 0.0411(19) 0.0387(16) 0.109(3) -0.0109(19) 0.030(2) -0.0059(14)
C26 0.0418(18) 0.0407(18) 0.125(3) -0.0124(19) 0.038(2) -0.0022(14)
C27 0.0389(15) 0.0358(15) 0.0428(14) -0.0036(11) 0.0128(12) -0.0025(11)
C28 0.0373(15) 0.0376(15) 0.0602(18) -0.0058(13) 0.0111(13) 0.0000(11)
C29 0.0392(16) 0.0357(15) 0.0610(18) -0.0041(13) 0.0079(13) 0.0001(12)

loop_
_atom_type_symbol
_atom_type_description
_atom_type_scat_dispersion_real
_atom_type_scat_dispersion_imag
_atom_type_scat_source
C C 0.0033 0.0016 'International Tables Vol C Tables 4.2.6.8 and 6.1.1.4'
H H 0.0000 0.0000 'International Tables Vol C Tables 4.2.6.8 and 6.1.1.4'
Ag Ag -0.8971 1.1015 'International Tables Vol C Tables 4.2.6.8 and 6.1.1.4'
F F 0.0171 0.0103 'International Tables Vol C Tables 4.2.6.8 and 6.1.1.4'
N N 0.0061 0.0033 'International Tables Vol C Tables 4.2.6.8 and 6.1.1.4'
O O 0.0106 0.0060 'International Tables Vol C Tables 4.2.6.8 and 6.1.1.4'

loop_
_geom_angle_atom_site_label_1
_geom_angle_atom_site_label_2
_geom_angle_atom_site_label_3
_geom_angle
_geom_angle_site_symmetry_1
_geom_angle_site_symmetry_3
N2 Ag1 N2 108.32(12) 3_455 4_556
N2 Ag1 N1 108.20(9) 3_455 2_556
N2 Ag1 N1 113.64(9) 4_556 2_556
N2 Ag1 N1 113.64(9) 3_455 .
N2 Ag1 N1 108.20(9) 4_556 .
N1 Ag1 N1 104.96(12) 2_556 .
C17 O1 C19 105.8(2) . .
C27 O2 C29 106.4(2) . .
C27 N2 C28 107.2(2) . .
C27 N2 Ag1 128.1(2) . 3_545
C28 N2 Ag1 122.46(17) . 3_545
C17 N1 C18 106.7(2) . .
C17 N1 Ag1 124.0(2) . .
C18 N1 Ag1 125.49(17) . .
F2 C1 F3 107.6(15) . .
F3B C1 F1B 105(2) . .
F2 C1 F1 112.0(14) . .
F3 C1 F1 99.2(10) . .
F3B C1 F2B 101(2) . .
F1B C1 F2B 83.4(19) . .
F2 C1 C2 119(3) . .
F3 C1 C2 108(2) . .
F3B C1 C2 131(3) . .
F1B C1 C2 117(2) . .
F1 C1 C2 109(2) . .
F2B C1 C2 106(3) . .
O3 C2 O4 135(6) . .
O3 C2 C1 114(4) . .
O4 C2 C1 110(5) . .
C12 C11 C16 117.8(3) . .
C12 C11 C21 121.6(3) . .
C16 C11 C21 120.6(3) . .
C13 C12 C11 121.0(3) . .
C13 C12 H1 119.5 . .
C11 C12 H1 119.5 . .
C12 C13 C14 120.6(3) . .
C12 C13 H2 119.7 . .
C14 C13 H2 119.7 . .
C15 C14 C13 119.0(3) . .
C15 C14 C17 120.4(3) . .
C13 C14 C17 120.5(3) . .
C14 C15 C16 120.5(3) . .
C14 C15 H3 119.7 . .
C16 C15 H3 119.7 . .
C15 C16 C11 121.0(3) . .
C15 C16 H4 119.5 . .
C11 C16 H4 119.5 . .
N1 C17 O1 118.6(3) . .
N1 C17 C14 126.2(3) . .
O1 C17 C14 115.2(3) . .
N1 C18 C19 104.6(2) . .
N1 C18 H5 110.8 . .
C19 C18 H5 110.8 . .
N1 C18 H6 110.8 . .
C19 C18 H6 110.8 . .
H5 C18 H6 108.9 . .
O1 C19 C18 103.8(2) . .
O1 C19 H7 111.0 . .
C18 C19 H7 111.0 . .
O1 C19 H8 111.0 . .
C18 C19 H8 111.0 . .
H7 C19 H8 109.0 . .
C22 C21 C26 117.5(3) . .
C22 C21 C11 120.9(3) . .
C26 C21 C11 121.6(3) . .
C23 C22 C21 121.0(3) . .
C23 C22 H9 119.5 . .
C21 C22 H9 119.5 . .
C22 C23 C24 121.1(3) . .
C22 C23 H10 119.5 . .
C24 C23 H10 119.5 . .
C25 C24 C23 118.6(3) . .
C25 C24 C27 121.1(3) . .
C23 C24 C27 120.3(3) . .
C24 C25 C26 120.3(3) . .
C24 C25 H11 119.8 . .
C26 C25 H11 119.8 . .
C25 C26 C21 121.5(3) . .
C25 C26 H12 119.2 . .
C21 C26 H12 119.2 . .
N2 C27 O2 117.9(3) . .
N2 C27 C24 126.6(3) . .
O2 C27 C24 115.4(3) . .
N2 C28 C29 104.8(2) . .
N2 C28 H13 110.8 . .
C29 C28 H13 110.8 . .
N2 C28 H14 110.8 . .
C29 C28 H14 110.8 . .
H13 C28 H14 108.9 . .
O2 C29 C28 103.6(2) . .
O2 C29 H15 111.0 . .
C28 C29 H15 111.0 . .
O2 C29 H16 111.0 . .
C28 C29 H16 111.0 . .
H15 C29 H16 109.0 . .

loop_
_geom_bond_atom_site_label_1
_geom_bond_atom_site_label_2
_geom_bond_distance
_geom_bond_site_symmetry_2
Ag1 N2 2.349(2) 3_455
Ag1 N2 2.349(2) 4_556
Ag1 N1 2.388(2) 2_556
Ag1 N1 2.388(2) .
F1 C1 1.384(12) .
F2 C1 1.343(13) .
F3 C1 1.344(11) .
F1B C1 1.380(15) .
F2B C1 1.395(16) .
F3B C1 1.360(17) .
O1 C17 1.360(4) .
O1 C19 1.459(4) .
O2 C27 1.354(4) .
O2 C29 1.462(4) .
O3 C2 1.20(7) .
O4 C2 1.23(6) .
N2 C27 1.268(4) .
N2 C28 1.475(4) .
N2 Ag1 2.349(2) 3_545
N1 C17 1.261(4) .
N1 C18 1.481(4) .
C1 C2 1.56(7) .
C11 C12 1.398(4) .
C11 C16 1.403(4) .
C11 C21 1.492(4) .
C12 C13 1.383(4) .
C12 H1 0.9500 .
C13 C14 1.397(4) .
C13 H2 0.9500 .
C14 C15 1.384(5) .
C14 C17 1.474(4) .
C15 C16 1.388(4) .
C15 H3 0.9500 .
C16 H4 0.9500 .
C18 C19 1.526(4) .
C18 H5 0.9900 .
C18 H6 0.9900 .
C19 H7 0.9900 .
C19 H8 0.9900 .
C21 C22 1.394(4) .
C21 C26 1.396(4) .
C22 C23 1.380(4) .
C22 H9 0.9500 .
C23 C24 1.389(4) .
C23 H10 0.9500 .
C24 C25 1.384(5) .
C24 C27 1.473(4) .
C25 C26 1.386(5) .
C25 H11 0.9500 .
C26 H12 0.9500 .
C28 C29 1.527(4) .
C28 H13 0.9900 .
C28 H14 0.9900 .
C29 H15 0.9900 .
C29 H16 0.9900 .

loop_
_geom_torsion_atom_site_label_1
_geom_torsion_atom_site_label_2
_geom_torsion_atom_site_label_3
_geom_torsion_atom_site_label_4
_geom_torsion
_geom_torsion_site_symmetry_1
F2 C1 C2 O3 169(3) .
F3 C1 C2 O3 46(3) .
F3B C1 C2 O3 12(5) .
F1B C1 C2 O3 -135(3) .
F1 C1 C2 O3 -61(3) .
F2B C1 C2 O3 134(3) .
F2 C1 C2 O4 -18(4) .
F3 C1 C2 O4 -141(2) .
F3B C1 C2 O4 -174(3) .
F1B C1 C2 O4 38(4) .
F1 C1 C2 O4 113(3) .
F2B C1 C2 O4 -53(3) .
C16 C11 C12 C13 -1.8(4) .
C21 C11 C12 C13 178.9(3) .
C11 C12 C13 C14 2.1(4) .
C12 C13 C14 C15 -0.3(5) .
C12 C13 C14 C17 -175.7(3) .
C13 C14 C15 C16 -1.7(5) .
C17 C14 C15 C16 173.6(3) .
C14 C15 C16 C11 2.0(5) .
C12 C11 C16 C15 -0.2(5) .
C21 C11 C16 C15 179.1(3) .
C18 N1 C17 O1 0.5(4) .
Ag1 N1 C17 O1 -158.7(2) .
C18 N1 C17 C14 177.7(3) .
Ag1 N1 C17 C14 18.6(4) .
C19 O1 C17 N1 3.6(4) .
C19 O1 C17 C14 -174.0(3) .
C15 C14 C17 N1 -143.6(3) .
C13 C14 C17 N1 31.7(5) .
C15 C14 C17 O1 33.8(4) .
C13 C14 C17 O1 -150.9(3) .
C17 N1 C18 C19 -4.1(3) .
Ag1 N1 C18 C19 154.7(2) .
C17 O1 C19 C18 -5.7(3) .
N1 C18 C19 O1 5.9(3) .
C12 C11 C21 C22 163.6(3) .
C16 C11 C21 C22 -15.7(4) .
C12 C11 C21 C26 -16.6(5) .
C16 C11 C21 C26 164.1(4) .
C26 C21 C22 C23 -0.6(5) .
C11 C21 C22 C23 179.2(3) .
C21 C22 C23 C24 0.6(5) .
C22 C23 C24 C25 0.7(5) .
C22 C23 C24 C27 -177.1(3) .
C23 C24 C25 C26 -2.0(6) .
C27 C24 C25 C26 175.8(4) .
C24 C25 C26 C21 2.0(7) .
C22 C21 C26 C25 -0.6(6) .
C11 C21 C26 C25 179.5(4) .
C28 N2 C27 O2 0.3(3) .
Ag1 N2 C27 O2 -162.71(19) 3_545
C28 N2 C27 C24 178.4(3) .
Ag1 N2 C27 C24 15.4(4) 3_545
C29 O2 C27 N2 1.5(3) .
C29 O2 C27 C24 -176.8(3) .
C25 C24 C27 N2 -154.7(4) .
C23 C24 C27 N2 23.1(5) .
C25 C24 C27 O2 23.5(5) .
C23 C24 C27 O2 -158.8(3) .
C27 N2 C28 C29 -1.9(3) .
Ag1 N2 C28 C29 162.31(19) 3_545
C27 O2 C29 C28 -2.5(3) .
N2 C28 C29 O2 2.6(3) .
